data_4320729
loop_
_publ_author_name
'J. F. Britten'
'O. P. Clements'
'A. W. Cordes'
'R. C. Haddon'
'R. T. Oakley'
'J. F. Richardson'

_publ_contact_author
;
        Richard Oakley
        Department of Chemistry
        University of Waterloo
        Waterloo, Ontario
        N2L 3G1
        Canada
;
_publ_contact_author_email oakley@sciborg.uwaterloo.ca
_publ_contact_author_fax 519-746-0435
_publ_contact_author_phone 519-888-4582
_publ_section_title
;
 Stacking Efficiency of Diselenadiazolyl \p-Dimers. Consequences for
 Electronic Structure and Transport Properties
;
_journal_name_full 'Inorganic Chemistry'
_journal_page_first 6820
_journal_page_last 6824
_journal_paper_doi 10.1021/ic010678v
_journal_volume 40
_journal_year 2001
_chemical_formula_sum 'C6 H2 N3 O Se2'
_chemical_formula_weight 290.03
_chemical_name_systematic
; 
 ? 
;
_space_group_IT_number 4
_symmetry_cell_setting monoclinic
_symmetry_space_group_name_Hall 'P 2yb'
_symmetry_space_group_name_H-M 'P 1 21 1'
_atom_sites_solution_hydrogens geom
_atom_sites_solution_primary direct
_atom_sites_solution_secondary difmap
_audit_creation_method SHELXL-97
_cell_angle_alpha 90.00
_cell_angle_beta 99.7850(10)
_cell_angle_gamma 90.00
_cell_formula_units_Z 16
_cell_length_a 7.1121(7)
_cell_length_b 20.541(2)
_cell_length_c 20.923(2)
_cell_measurement_temperature 298(2)
_cell_volume 3012.2(5)
_computing_cell_refinement 'SAINT (Bruker)'
_computing_data_collection 'SMART (Bruker)'
_computing_data_reduction 'SAINT (Bruker)'
_computing_structure_refinement 'SHELXL-97 (Sheldrick, 1997)'
_computing_structure_solution 'SHELXS-97 (Sheldrick, 1990)'
_diffrn_ambient_temperature 298(2)
_diffrn_measured_fraction_theta_full 0.985
_diffrn_measured_fraction_theta_max 0.985
_diffrn_measurement_device_type CCD
_diffrn_measurement_method 'phi and omega scans'
_diffrn_radiation_monochromator graphite
_diffrn_radiation_source 'rotating anode'
_diffrn_radiation_type MoK\a
_diffrn_radiation_wavelength 0.71073
_diffrn_reflns_av_R_equivalents 0.0298
_diffrn_reflns_av_sigmaI/netI 0.0444
_diffrn_reflns_limit_h_max 9
_diffrn_reflns_limit_h_min -9
_diffrn_reflns_limit_k_max 24
_diffrn_reflns_limit_k_min -26
_diffrn_reflns_limit_l_max 27
_diffrn_reflns_limit_l_min -26
_diffrn_reflns_number 28358
_diffrn_reflns_theta_full 27.70
_diffrn_reflns_theta_max 27.70
_diffrn_reflns_theta_min 1.40
_exptl_absorpt_coefficient_mu 9.764
_exptl_absorpt_correction_T_max 1.000
_exptl_absorpt_correction_T_min 0.606
_exptl_absorpt_correction_type empirical
_exptl_absorpt_process_details 'SADABS (George Sheldrick)'
_exptl_crystal_density_diffrn 2.558
_exptl_crystal_density_method 'not measured'
_exptl_crystal_F_000 2160
_exptl_crystal_size_max 0.45
_exptl_crystal_size_mid 0.22
_exptl_crystal_size_min 0.12
_refine_diff_density_max 1.006
_refine_diff_density_min -0.615
_refine_diff_density_rms 0.107
_refine_ls_abs_structure_details 'Flack H D (1983), Acta Cryst. A39, 876-881'
_refine_ls_extinction_method none
_refine_ls_goodness_of_fit_ref 1.036
_refine_ls_hydrogen_treatment calc
_refine_ls_matrix_type full
_refine_ls_number_parameters 868
_refine_ls_number_reflns 12838
_refine_ls_number_restraints 1
_refine_ls_restrained_S_all 1.036
_refine_ls_R_factor_all 0.0443
_refine_ls_R_factor_gt 0.0315
_refine_ls_shift/su_max 0.779
_refine_ls_shift/su_mean 0.081
_refine_ls_structure_factor_coef Fsqd
_refine_ls_weighting_details 'calc w=1/[\s^2^(Fo^2^)+(0.0332P)^2^+1.8306P] where P=(Fo^2^+2Fc^2^)/3'
_refine_ls_weighting_scheme calc
_refine_ls_wR_factor_gt 0.0764
_refine_ls_wR_factor_ref 0.0825
_reflns_number_gt 10705
_reflns_number_total 12838
_reflns_threshold_expression >2sigma(I)
_cod_data_source_file ic010678v.cif
_cod_data_source_block compound_CN25Se
_cod_database_code 4320729

loop_
_symmetry_equiv_pos_as_xyz
'x, y, z'
'-x, y+1/2, -z'

loop_
_atom_site_label
_atom_site_type_symbol
_atom_site_fract_x
_atom_site_fract_y
_atom_site_fract_z
_atom_site_U_iso_or_equiv
_atom_site_adp_type
_atom_site_occupancy
_atom_site_symmetry_multiplicity
_atom_site_calc_flag
_atom_site_refinement_flags
_atom_site_disorder_assembly
_atom_site_disorder_group
Se1A Se 0.43704(11) 0.21378(4) 0.69405(4) 0.02855(18) Uani 1 1 d . . .
Se2A Se 0.50891(12) 0.27113(4) 0.79031(4) 0.03036(18) Uani 1 1 d . . .
N1A N 0.4270(9) 0.1397(3) 0.7360(3) 0.0295(15) Uani 1 1 d . . .
N2A N 0.5017(9) 0.1978(3) 0.8355(3) 0.0328(15) Uani 1 1 d . . .
N3A N 0.2777(13) -0.1283(4) 0.8101(4) 0.049(2) Uani 1 1 d . . .
O1A O 0.3839(8) 0.0305(2) 0.8055(3) 0.0285(12) Uani 1 1 d . . .
C1A C 0.4628(11) 0.1443(4) 0.7999(4) 0.0263(18) Uani 1 1 d . . .
C2A C 0.4576(10) 0.0851(4) 0.8382(4) 0.0250(16) Uani 1 1 d . . .
C3A C 0.5110(11) 0.0716(4) 0.9006(4) 0.0307(18) Uani 1 1 d . . .
H3AA H 0.5624 0.1009 0.9328 0.037 Uiso 1 1 calc R . .
C4A C 0.4752(12) 0.0043(4) 0.9095(4) 0.0333(18) Uani 1 1 d . . .
H4AA H 0.4997 -0.0195 0.9478 0.040 Uiso 1 1 calc R . .
C5A C 0.3990(10) -0.0168(4) 0.8506(4) 0.0278(17) Uani 1 1 d . . .
C6A C 0.3322(12) -0.0800(4) 0.8271(4) 0.034(2) Uani 1 1 d . . .
Se1B Se 0.89883(11) 0.20469(4) 0.69525(4) 0.02971(18) Uani 1 1 d . . .
Se2B Se 0.95888(12) 0.26335(4) 0.79085(4) 0.0342(2) Uani 1 1 d . . .
N1B N 0.9017(8) 0.1296(3) 0.7392(3) 0.0283(14) Uani 1 1 d . . .
N2B N 0.9660(9) 0.1904(3) 0.8382(3) 0.0324(16) Uani 1 1 d . . .
N3B N 0.7943(13) -0.1384(4) 0.8208(5) 0.054(2) Uani 1 1 d . . .
O1B O 0.8791(8) 0.0218(2) 0.8110(3) 0.0304(13) Uani 1 1 d . . .
C1B C 0.9339(11) 0.1369(4) 0.8034(4) 0.0285(18) Uani 1 1 d . . .
C2B C 0.9452(10) 0.0773(4) 0.8420(4) 0.0278(17) Uani 1 1 d . . .
C3B C 1.0058(11) 0.0659(4) 0.9049(5) 0.036(2) Uani 1 1 d . . .
H3BA H 1.0567 0.0963 0.9360 0.043 Uiso 1 1 calc R . .
C4B C 0.9784(12) -0.0005(4) 0.9155(4) 0.0344(18) Uani 1 1 d . . .
H4BA H 1.0080 -0.0230 0.9545 0.041 Uiso 1 1 calc R . .
C5B C 0.9001(11) -0.0250(4) 0.8574(4) 0.0303(18) Uani 1 1 d . . .
C6B C 0.8416(12) -0.0887(4) 0.8358(5) 0.038(2) Uani 1 1 d . . .
Se1C Se 1.12637(11) 0.20324(4) 0.19082(4) 0.02845(17) Uani 1 1 d . . .
Se2C Se 1.20750(11) 0.26236(4) 0.28541(4) 0.02958(18) Uani 1 1 d . . .
N1C N 1.1307(9) 0.1279(3) 0.2355(3) 0.0283(14) Uani 1 1 d . . .
N2C N 1.2223(9) 0.1909(3) 0.3324(3) 0.0310(16) Uani 1 1 d . . .
N3C N 1.0401(14) -0.1396(4) 0.3178(5) 0.057(2) Uani 1 1 d . . .
O1C O 1.1221(8) 0.0212(3) 0.3076(3) 0.0309(13) Uani 1 1 d . . .
C1C C 1.1811(10) 0.1352(4) 0.2978(4) 0.0246(16) Uani 1 1 d . . .
C2C C 1.1900(10) 0.0769(4) 0.3381(4) 0.0241(16) Uani 1 1 d . . .
C3C C 1.2564(11) 0.0655(4) 0.4008(4) 0.0309(18) Uani 1 1 d . . .
H3C H 1.3113 0.0958 0.4315 0.037 Uiso 1 1 calc R . .
C4C C 1.2269(12) -0.0019(4) 0.4116(5) 0.0359(19) Uani 1 1 d . . .
H4C H 1.2570 -0.0242 0.4507 0.043 Uiso 1 1 calc R . .
C5C C 1.1469(11) -0.0270(4) 0.3540(4) 0.0272(17) Uani 1 1 d . . .
C6C C 1.0842(13) -0.0881(5) 0.3342(5) 0.041(2) Uani 1 1 d . . .
Se1D Se 0.67020(10) 0.21536(4) 0.19859(4) 0.02894(19) Uani 1 1 d . . .
Se2D Se 0.76546(11) 0.27061(4) 0.29514(4) 0.02733(17) Uani 1 1 d . . .
N1D N 0.6630(8) 0.1393(3) 0.2398(3) 0.0291(15) Uani 1 1 d . . .
N2D N 0.7626(8) 0.1977(3) 0.3395(3) 0.0276(14) Uani 1 1 d . . .
N3D N 0.5248(12) -0.1297(4) 0.3146(5) 0.051(2) Uani 1 1 d . . .
O1D O 0.6365(8) 0.0307(3) 0.3081(3) 0.0299(12) Uani 1 1 d . . .
C1D C 0.7085(10) 0.1443(4) 0.3032(4) 0.0247(17) Uani 1 1 d . . .
C2D C 0.7040(10) 0.0849(4) 0.3415(4) 0.0244(16) Uani 1 1 d . . .
C3D C 0.7618(11) 0.0716(4) 0.4044(4) 0.0326(19) Uani 1 1 d . . .
H3D H 0.8166 0.1004 0.4365 0.039 Uiso 1 1 calc R . .
C4D C 0.7224(11) 0.0045(4) 0.4122(4) 0.0342(18) Uani 1 1 d . . .
H4D H 0.7438 -0.0191 0.4507 0.041 Uiso 1 1 calc R . .
C5D C 0.6492(10) -0.0179(4) 0.3538(4) 0.0294(17) Uani 1 1 d . . .
C6D C 0.5836(12) -0.0782(4) 0.3319(5) 0.034(2) Uani 1 1 d . . .
Se1E Se 0.34985(10) 0.28660(4) 0.05404(4) 0.02850(19) Uani 1 1 d . . .
Se2E Se 0.34004(11) 0.23026(4) -0.04232(4) 0.03037(17) Uani 1 1 d . . .
N1E N 0.3008(9) 0.3616(3) 0.0119(3) 0.0311(15) Uani 1 1 d . . .
N2E N 0.2892(8) 0.3023(3) -0.0875(3) 0.0277(14) Uani 1 1 d . . .
N3E N 0.0996(14) 0.6325(4) -0.0633(5) 0.060(3) Uani 1 1 d . . .
O1E O 0.2035(8) 0.4706(3) -0.0569(3) 0.0303(12) Uani 1 1 d . . .
C1E C 0.2791(11) 0.3562(4) -0.0523(4) 0.0263(18) Uani 1 1 d . . .
C2E C 0.2391(10) 0.4152(4) -0.0902(4) 0.0267(17) Uani 1 1 d . . .
C3E C 0.2302(11) 0.4292(4) -0.1537(4) 0.0323(19) Uani 1 1 d . . .
H3E H 0.2487 0.4003 -0.1863 0.039 Uiso 1 1 calc R . .
C4E C 0.1877(13) 0.4957(4) -0.1610(5) 0.039(2) Uani 1 1 d . . .
H4E H 0.1729 0.5195 -0.1993 0.047 Uiso 1 1 calc R . .
C5E C 0.1725(11) 0.5183(4) -0.1025(4) 0.0328(19) Uani 1 1 d . . .
C6E C 0.1306(13) 0.5817(5) -0.0795(5) 0.040(2) Uani 1 1 d . . .
Se1F Se 0.81270(11) 0.29646(4) 0.05828(4) 0.03076(19) Uani 1 1 d . . .
Se2F Se 0.79313(11) 0.23658(4) -0.03615(4) 0.03220(19) Uani 1 1 d . . .
N1F N 0.7762(10) 0.3714(3) 0.0137(3) 0.0338(16) Uani 1 1 d . . .
N2F N 0.7609(8) 0.3084(3) -0.0833(3) 0.0284(15) Uani 1 1 d . . .
N3F N 0.5786(13) 0.6381(4) -0.0706(5) 0.051(2) Uani 1 1 d . . .
O1F O 0.6871(8) 0.4780(3) -0.0592(3) 0.0312(13) Uani 1 1 d . . .
C1F C 0.7575(11) 0.3632(4) -0.0499(4) 0.0272(17) Uani 1 1 d . . .
C2F C 0.7271(10) 0.4217(4) -0.0891(4) 0.0279(17) Uani 1 1 d . . .
C3F C 0.7309(11) 0.4330(4) -0.1531(4) 0.0307(18) Uani 1 1 d . . .
H3F H 0.7566 0.4029 -0.1837 0.037 Uiso 1 1 calc R . .
C4F C 0.6876(13) 0.4999(4) -0.1634(5) 0.040(2) Uani 1 1 d . . .
H4F H 0.6774 0.5225 -0.2023 0.048 Uiso 1 1 calc R . .
C5F C 0.6642(12) 0.5240(4) -0.1057(5) 0.0336(19) Uani 1 1 d . . .
C6F C 0.6154(12) 0.5884(4) -0.0861(5) 0.037(2) Uani 1 1 d . . .
Se1G Se 0.11691(11) 0.28803(4) 0.55818(4) 0.02867(18) Uani 1 1 d . . .
Se2G Se 0.08384(12) 0.22979(4) 0.46216(4) 0.02953(18) Uani 1 1 d . . .
N1G N 0.0672(9) 0.3623(3) 0.5157(3) 0.0287(15) Uani 1 1 d . . .
N2G N 0.0330(9) 0.3030(3) 0.4173(3) 0.0304(15) Uani 1 1 d . . .
N3G N -0.1659(13) 0.6307(4) 0.4331(5) 0.054(2) Uani 1 1 d . . .
O1G O -0.0495(8) 0.4698(3) 0.4452(3) 0.0289(12) Uani 1 1 d . . .
C1G C 0.0323(11) 0.3560(4) 0.4522(4) 0.0254(17) Uani 1 1 d . . .
C2G C -0.0084(10) 0.4150(4) 0.4131(4) 0.0237(16) Uani 1 1 d . . .
C3G C -0.0151(11) 0.4277(4) 0.3495(4) 0.0321(19) Uani 1 1 d . . .
H3G H 0.0053 0.3980 0.3178 0.039 Uiso 1 1 calc R . .
C4G C -0.0590(13) 0.4945(4) 0.3402(5) 0.0362(19) Uani 1 1 d . . .
H4G H -0.0705 0.5176 0.3015 0.043 Uiso 1 1 calc R . .
C5G C -0.0806(11) 0.5178(4) 0.3982(4) 0.0307(18) Uani 1 1 d . . .
C6G C -0.1267(12) 0.5800(4) 0.4181(5) 0.034(2) Uani 1 1 d . . .
Se1H Se 0.57682(11) 0.29396(4) 0.55295(4) 0.02979(19) Uani 1 1 d . . .
Se2H Se 0.52862(12) 0.23500(4) 0.45751(4) 0.03256(19) Uani 1 1 d . . .
N1H N 0.5372(9) 0.3687(3) 0.5093(3) 0.0311(15) Uani 1 1 d . . .
N2H N 0.4890(9) 0.3081(3) 0.4107(3) 0.0287(14) Uani 1 1 d . . .
N3H N 0.3479(13) 0.6369(4) 0.4340(5) 0.056(2) Uani 1 1 d . . .
O1H O 0.4418(8) 0.4761(3) 0.4397(3) 0.0297(12) Uani 1 1 d . . .
C1H C 0.5009(10) 0.3618(4) 0.4458(4) 0.0238(16) Uani 1 1 d . . .
C2H C 0.4739(11) 0.4209(4) 0.4071(4) 0.0265(16) Uani 1 1 d . . .
C3H C 0.4688(11) 0.4336(4) 0.3438(4) 0.0309(18) Uani 1 1 d . . .
H3H H 0.4844 0.4037 0.3118 0.037 Uiso 1 1 calc R . .
C4H C 0.4351(12) 0.5015(4) 0.3351(5) 0.0360(19) Uani 1 1 d . . .
H4H H 0.4269 0.5251 0.2968 0.043 Uiso 1 1 calc R . .
C5H C 0.4177(11) 0.5245(4) 0.3939(4) 0.0324(19) Uani 1 1 d . . .
C6H C 0.3777(12) 0.5860(4) 0.4151(5) 0.037(2) Uani 1 1 d . . .

loop_
_atom_site_aniso_label
_atom_site_aniso_U_11
_atom_site_aniso_U_22
_atom_site_aniso_U_33
_atom_site_aniso_U_23
_atom_site_aniso_U_13
_atom_site_aniso_U_12
Se1A 0.0369(4) 0.0261(4) 0.0215(4) 0.0063(3) 0.0019(3) 0.0004(3)
Se2A 0.0515(5) 0.0152(4) 0.0265(4) 0.0021(3) 0.0129(3) 0.0037(3)
N1A 0.045(4) 0.026(3) 0.019(3) -0.003(3) 0.008(3) -0.008(3)
N2A 0.058(4) 0.024(3) 0.018(3) -0.002(3) 0.011(3) -0.002(3)
N3A 0.083(6) 0.018(4) 0.050(5) -0.010(4) 0.019(5) -0.019(4)
O1A 0.043(3) 0.015(3) 0.028(3) -0.001(2) 0.008(2) -0.002(2)
C1A 0.032(4) 0.022(4) 0.025(4) -0.005(3) 0.004(3) 0.005(3)
C2A 0.028(4) 0.022(4) 0.024(4) -0.003(3) 0.005(3) -0.004(3)
C3A 0.043(4) 0.027(4) 0.023(4) -0.001(4) 0.006(3) -0.004(3)
C4A 0.045(4) 0.024(4) 0.030(5) 0.003(4) 0.006(4) 0.000(3)
C5A 0.035(4) 0.018(4) 0.031(4) 0.008(3) 0.009(3) 0.002(3)
C6A 0.046(5) 0.029(5) 0.028(5) 0.005(4) 0.008(4) -0.003(4)
Se1B 0.0366(4) 0.0281(4) 0.0254(4) 0.0031(4) 0.0083(3) 0.0010(3)
Se2B 0.0495(5) 0.0195(4) 0.0299(4) 0.0024(3) -0.0034(3) -0.0065(4)
N1B 0.034(3) 0.027(4) 0.025(4) -0.001(3) 0.008(3) -0.001(3)
N2B 0.051(4) 0.024(4) 0.019(3) 0.002(3) -0.004(3) -0.003(3)
N3B 0.078(6) 0.027(4) 0.060(6) -0.004(4) 0.014(5) -0.012(4)
O1B 0.043(3) 0.012(3) 0.035(3) 0.003(2) 0.005(3) 0.000(2)
C1B 0.037(4) 0.017(4) 0.032(5) -0.002(3) 0.007(3) -0.001(3)
C2B 0.030(4) 0.027(4) 0.025(4) 0.001(3) 0.001(3) -0.004(3)
C3B 0.041(4) 0.031(5) 0.032(5) 0.000(4) 0.000(3) 0.002(3)
C4B 0.046(4) 0.025(4) 0.031(4) 0.003(4) 0.001(4) 0.002(3)
C5B 0.035(4) 0.020(4) 0.037(5) 0.003(3) 0.010(3) 0.006(3)
C6B 0.051(5) 0.023(5) 0.041(5) 0.001(4) 0.010(4) -0.002(4)
Se1C 0.0381(4) 0.0264(4) 0.0219(4) 0.0007(3) 0.0081(3) 0.0026(4)
Se2C 0.0420(4) 0.0191(4) 0.0259(4) 0.0009(3) 0.0010(3) -0.0042(3)
N1C 0.043(3) 0.021(3) 0.020(3) -0.003(3) 0.003(3) 0.003(3)
N2C 0.048(4) 0.018(3) 0.025(4) 0.005(3) 0.000(3) 0.004(3)
N3C 0.089(6) 0.028(4) 0.052(6) -0.015(4) 0.010(5) -0.019(4)
O1C 0.044(3) 0.021(3) 0.026(3) -0.002(2) 0.000(2) 0.000(2)
C1C 0.027(4) 0.019(4) 0.027(4) -0.008(3) 0.001(3) 0.002(3)
C2C 0.026(3) 0.016(4) 0.030(4) -0.002(3) 0.006(3) -0.001(3)
C3C 0.045(4) 0.017(4) 0.029(5) -0.003(3) -0.002(3) 0.000(3)
C4C 0.045(4) 0.025(4) 0.036(5) 0.009(4) 0.004(4) 0.001(3)
C5C 0.035(4) 0.020(4) 0.028(4) 0.003(3) 0.008(3) 0.002(3)
C6C 0.052(5) 0.036(5) 0.038(5) 0.008(4) 0.017(4) 0.009(4)
Se1D 0.0332(4) 0.0277(5) 0.0242(4) 0.0056(3) -0.0002(3) -0.0046(3)
Se2D 0.0394(4) 0.0167(4) 0.0276(4) 0.0011(3) 0.0106(3) 0.0002(3)
N1D 0.040(3) 0.029(4) 0.018(3) 0.000(3) 0.002(3) -0.004(3)
N2D 0.041(3) 0.019(3) 0.024(3) -0.002(3) 0.008(3) -0.010(3)
N3D 0.065(5) 0.028(4) 0.064(6) -0.015(4) 0.028(5) -0.016(4)
O1D 0.044(3) 0.019(3) 0.026(3) 0.000(2) 0.004(2) -0.007(2)
C1D 0.023(3) 0.023(4) 0.029(4) 0.003(3) 0.009(3) -0.005(3)
C2D 0.029(3) 0.019(4) 0.026(4) -0.002(3) 0.006(3) -0.005(3)
C3D 0.042(4) 0.025(4) 0.029(5) 0.000(4) 0.002(3) -0.007(3)
C4D 0.038(4) 0.031(4) 0.032(4) 0.007(4) 0.001(3) -0.005(3)
C5D 0.033(4) 0.021(4) 0.036(5) 0.002(3) 0.011(3) -0.002(3)
C6D 0.049(5) 0.022(4) 0.036(5) 0.006(4) 0.017(4) 0.007(3)
Se1E 0.0364(4) 0.0248(4) 0.0252(4) 0.0039(3) 0.0080(3) 0.0053(3)
Se2E 0.0423(4) 0.0180(4) 0.0280(4) -0.0006(4) -0.0019(3) -0.0010(3)
N1E 0.043(4) 0.023(3) 0.027(4) 0.004(3) 0.007(3) 0.008(3)
N2E 0.048(3) 0.015(3) 0.018(3) -0.001(3) -0.002(2) 0.007(3)
N3E 0.096(6) 0.021(4) 0.061(6) -0.002(4) 0.004(5) 0.021(4)
O1E 0.043(3) 0.022(3) 0.025(3) -0.003(2) 0.004(2) 0.007(2)
C1E 0.035(4) 0.020(4) 0.023(4) 0.000(3) 0.002(3) 0.009(3)
C2E 0.032(4) 0.015(4) 0.031(4) 0.000(3) -0.002(3) 0.005(3)
C3E 0.046(5) 0.022(4) 0.027(5) 0.002(4) 0.003(3) 0.001(3)
C4E 0.052(5) 0.026(5) 0.038(5) 0.007(4) 0.004(4) 0.007(4)
C5E 0.044(4) 0.014(4) 0.037(5) 0.004(4) -0.001(4) 0.006(3)
C6E 0.052(5) 0.029(5) 0.036(5) 0.006(4) -0.003(4) 0.004(4)
Se1F 0.0408(4) 0.0266(4) 0.0226(4) 0.0020(4) -0.0011(3) -0.0043(4)
Se2F 0.0514(4) 0.0196(4) 0.0264(4) 0.0015(3) 0.0089(3) 0.0042(3)
N1F 0.057(4) 0.018(3) 0.025(4) 0.003(3) 0.004(3) -0.010(3)
N2F 0.048(4) 0.017(3) 0.022(3) 0.001(3) 0.011(3) -0.005(3)
N3F 0.086(6) 0.014(4) 0.054(5) -0.003(4) 0.014(5) 0.005(4)
O1F 0.051(3) 0.019(3) 0.024(3) -0.005(2) 0.007(2) -0.004(2)
C1F 0.032(4) 0.020(4) 0.029(4) 0.000(3) 0.004(3) -0.012(3)
C2F 0.030(4) 0.025(4) 0.029(4) 0.000(4) 0.005(3) -0.008(3)
C3F 0.048(5) 0.019(4) 0.027(4) 0.002(4) 0.012(3) -0.004(3)
C4F 0.063(5) 0.022(5) 0.035(5) 0.003(4) 0.014(4) -0.005(4)
C5F 0.043(4) 0.016(4) 0.043(5) 0.004(4) 0.009(4) 0.001(3)
C6F 0.046(5) 0.028(5) 0.035(5) -0.001(4) 0.003(4) -0.007(4)
Se1G 0.0376(4) 0.0274(5) 0.0216(4) 0.0042(3) 0.0068(3) 0.0030(4)
Se2G 0.0430(4) 0.0164(4) 0.0262(4) 0.0017(3) -0.0028(3) -0.0038(3)
N1G 0.044(4) 0.018(3) 0.024(3) -0.003(3) 0.003(3) 0.006(3)
N2G 0.048(4) 0.016(3) 0.024(4) 0.002(3) -0.004(3) 0.001(3)
N3G 0.064(5) 0.036(5) 0.058(6) -0.011(4) -0.004(4) 0.002(4)
O1G 0.044(3) 0.014(3) 0.029(3) -0.003(2) 0.006(2) 0.005(2)
C1G 0.032(4) 0.024(4) 0.021(4) -0.004(3) 0.006(3) 0.000(3)
C2G 0.029(3) 0.019(4) 0.023(4) -0.003(3) 0.003(3) 0.004(3)
C3G 0.047(5) 0.022(4) 0.028(5) 0.000(4) 0.009(3) 0.002(3)
C4G 0.059(5) 0.017(4) 0.033(5) 0.000(4) 0.011(4) 0.000(4)
C5G 0.035(4) 0.020(4) 0.037(5) 0.003(4) 0.002(3) 0.002(3)
C6G 0.045(4) 0.017(4) 0.038(5) -0.006(4) -0.002(4) 0.000(3)
Se1H 0.0358(4) 0.0266(4) 0.0246(4) 0.0050(3) -0.0016(3) -0.0026(3)
Se2H 0.0524(5) 0.0185(4) 0.0291(4) 0.0023(3) 0.0134(3) 0.0086(4)
N1H 0.052(4) 0.014(3) 0.025(4) 0.004(3) 0.000(3) -0.004(3)
N2H 0.048(3) 0.017(3) 0.024(3) 0.002(3) 0.016(3) 0.003(3)
N3H 0.074(6) 0.035(5) 0.057(6) 0.000(4) 0.000(5) 0.001(4)
O1H 0.044(3) 0.019(3) 0.026(3) 0.001(2) 0.006(2) 0.005(2)
C1H 0.025(3) 0.026(4) 0.021(4) 0.001(3) 0.008(3) 0.003(3)
C2H 0.037(4) 0.018(4) 0.027(4) 0.002(3) 0.010(3) 0.003(3)
C3H 0.039(4) 0.027(4) 0.028(5) 0.004(4) 0.012(3) -0.003(3)
C4H 0.048(5) 0.030(5) 0.032(5) 0.003(4) 0.013(4) 0.003(4)
C5H 0.038(4) 0.022(4) 0.034(5) 0.007(4) 0.000(3) 0.001(3)
C6H 0.050(5) 0.015(4) 0.042(5) -0.001(4) 0.003(4) -0.001(3)

loop_
_atom_type_symbol
_atom_type_description
_atom_type_scat_dispersion_real
_atom_type_scat_dispersion_imag
_atom_type_scat_source
C C 0.0033 0.0016 'International Tables Vol C Tables 4.2.6.8 and 6.1.1.4'
H H 0.0000 0.0000 'International Tables Vol C Tables 4.2.6.8 and 6.1.1.4'
N N 0.0061 0.0033 'International Tables Vol C Tables 4.2.6.8 and 6.1.1.4'
O O 0.0106 0.0060 'International Tables Vol C Tables 4.2.6.8 and 6.1.1.4'
Se Se -0.0929 2.2259 'International Tables Vol C Tables 4.2.6.8 and 6.1.1.4'

loop_
_geom_angle_atom_site_label_1
_geom_angle_atom_site_label_2
_geom_angle_atom_site_label_3
_geom_angle
_geom_angle_site_symmetry_1
_geom_angle_site_symmetry_3
_geom_angle_publ_flag
N1A Se1A Se2A 91.6(2) . . ?
N2A Se2A Se1A 90.5(2) . . ?
C1A N1A Se1A 115.1(6) . . ?
C1A N2A Se2A 115.1(6) . . ?
C5A O1A C2A 105.2(6) . . ?
N1A C1A N2A 127.6(8) . . ?
N1A C1A C2A 118.5(7) . . ?
N2A C1A C2A 113.8(7) . . ?
C3A C2A O1A 110.1(7) . . ?
C3A C2A C1A 133.2(7) . . ?
O1A C2A C1A 116.7(7) . . ?
C2A C3A C4A 107.6(7) . . ?
C5A C4A C3A 104.5(8) . . ?
C4A C5A O1A 112.6(7) . . ?
C4A C5A C6A 132.0(8) . . ?
O1A C5A C6A 115.3(7) . . ?
N3A C6A C5A 178.1(10) . . ?
N1B Se1B Se2B 91.1(2) . . ?
N2B Se2B Se1B 91.5(2) . . ?
C1B N1B Se1B 113.9(6) . . ?
C1B N2B Se2B 113.9(6) . . ?
C2B O1B C5B 105.5(6) . . ?
N2B C1B N1B 129.5(8) . . ?
N2B C1B C2B 113.8(8) . . ?
N1B C1B C2B 116.6(7) . . ?
C3B C2B O1B 110.6(7) . . ?
C3B C2B C1B 132.2(8) . . ?
O1B C2B C1B 117.2(7) . . ?
C2B C3B C4B 107.3(8) . . ?
C5B C4B C3B 105.6(8) . . ?
C4B C5B O1B 111.1(7) . . ?
C4B C5B C6B 133.1(8) . . ?
O1B C5B C6B 115.8(8) . . ?
N3B C6B C5B 177.9(11) . . ?
N1C Se1C Se2C 91.6(2) . . ?
N2C Se2C Se1C 91.3(2) . . ?
C1C N1C Se1C 113.5(5) . . ?
C1C N2C Se2C 114.7(5) . . ?
C2C O1C C5C 106.3(6) . . ?
N1C C1C N2C 128.9(8) . . ?
N1C C1C C2C 117.6(7) . . ?
N2C C1C C2C 113.5(7) . . ?
C3C C2C O1C 110.6(7) . . ?
C3C C2C C1C 133.2(7) . . ?
O1C C2C C1C 116.2(7) . . ?
C2C C3C C4C 106.8(7) . . ?
C5C C4C C3C 106.3(8) . . ?
C4C C5C O1C 109.9(7) . . ?
C4C C5C C6C 133.4(8) . . ?
O1C C5C C6C 116.7(7) . . ?
N3C C6C C5C 177.0(10) . . ?
N1D Se1D Se2D 92.0(2) . . ?
N2D Se2D Se1D 90.9(2) . . ?
C1D N1D Se1D 113.3(6) . . ?
C1D N2D Se2D 114.9(5) . . ?
C2D O1D C5D 105.2(6) . . ?
N1D C1D N2D 128.9(8) . . ?
N1D C1D C2D 117.5(7) . . ?
N2D C1D C2D 113.6(7) . . ?
C3D C2D O1D 111.2(7) . . ?
C3D C2D C1D 132.6(7) . . ?
O1D C2D C1D 116.2(7) . . ?
C2D C3D C4D 106.1(7) . . ?
C5D C4D C3D 106.4(8) . . ?
C4D C5D O1D 111.0(7) . . ?
C4D C5D C6D 132.6(8) . . ?
O1D C5D C6D 116.4(7) . . ?
N3D C6D C5D 178.1(10) . . ?
N1E Se1E Se2E 91.6(2) . . ?
N2E Se2E Se1E 91.2(2) . . ?
C1E N1E Se1E 114.0(6) . . ?
C1E N2E Se2E 115.1(5) . . ?
C5E O1E C2E 105.2(6) . . ?
N1E C1E N2E 128.2(8) . . ?
N1E C1E C2E 117.3(7) . . ?
N2E C1E C2E 114.5(7) . . ?
C3E C2E O1E 109.8(7) . . ?
C3E C2E C1E 133.5(8) . . ?
O1E C2E C1E 116.7(7) . . ?
C2E C3E C4E 106.7(8) . . ?
C5E C4E C3E 106.8(8) . . ?
C4E C5E O1E 111.5(7) . . ?
C4E C5E C6E 132.7(8) . . ?
O1E C5E C6E 115.9(8) . . ?
N3E C6E C5E 177.6(12) . . ?
N1F Se1F Se2F 91.7(2) . . ?
N2F Se2F Se1F 90.9(2) . . ?
C1F N1F Se1F 113.1(5) . . ?
C1F N2F Se2F 115.2(6) . . ?
C5F O1F C2F 105.8(6) . . ?
N1F C1F N2F 129.0(8) . . ?
N1F C1F C2F 116.2(7) . . ?
N2F C1F C2F 114.8(7) . . ?
O1F C2F C3F 110.3(7) . . ?
O1F C2F C1F 117.7(7) . . ?
C3F C2F C1F 132.1(8) . . ?
C2F C3F C4F 105.9(8) . . ?
C5F C4F C3F 106.2(8) . . ?
C4F C5F O1F 111.9(7) . . ?
C4F C5F C6F 131.8(8) . . ?
O1F C5F C6F 116.3(8) . . ?
N3F C6F C5F 179.6(12) . . ?
N1G Se1G Se2G 91.6(2) . . ?
N2G Se2G Se1G 90.2(2) . . ?
C1G N1G Se1G 114.2(6) . . ?
C1G N2G Se2G 115.4(6) . . ?
C2G O1G C5G 105.0(6) . . ?
N2G C1G N1G 128.7(8) . . ?
N2G C1G C2G 113.4(7) . . ?
N1G C1G C2G 117.9(7) . . ?
C3G C2G O1G 110.6(7) . . ?
C3G C2G C1G 132.9(7) . . ?
O1G C2G C1G 116.5(7) . . ?
C2G C3G C4G 107.0(8) . . ?
C5G C4G C3G 106.1(8) . . ?
C4G C5G O1G 111.2(7) . . ?
C4G C5G C6G 131.6(8) . . ?
O1G C5G C6G 117.2(8) . . ?
N3G C6G C5G 178.8(11) . . ?
N1H Se1H Se2H 91.2(2) . . ?
N2H Se2H Se1H 91.1(2) . . ?
C1H N1H Se1H 114.2(6) . . ?
C1H N2H Se2H 114.1(5) . . ?
C5H O1H C2H 105.3(6) . . ?
N2H C1H N1H 129.3(8) . . ?
N2H C1H C2H 113.5(7) . . ?
N1H C1H C2H 117.2(7) . . ?
C3H C2H O1H 110.7(7) . . ?
C3H C2H C1H 133.6(8) . . ?
O1H C2H C1H 115.7(7) . . ?
C2H C3H C4H 107.0(8) . . ?
C5H C4H C3H 105.5(8) . . ?
C4H C5H O1H 111.5(7) . . ?
C4H C5H C6H 132.0(8) . . ?
O1H C5H C6H 116.5(8) . . ?
N3H C6H C5H 178.3(11) . . ?

loop_
_geom_bond_atom_site_label_1
_geom_bond_atom_site_label_2
_geom_bond_distance
_geom_bond_site_symmetry_2
_geom_bond_publ_flag
Se1A N1A 1.764(7) . ?
Se1A Se2A 2.3141(11) . ?
Se2A N2A 1.782(7) . ?
N1A C1A 1.322(10) . ?
N2A C1A 1.330(10) . ?
N3A C6A 1.102(12) . ?
O1A C5A 1.347(9) . ?
O1A C2A 1.370(9) . ?
C1A C2A 1.461(11) . ?
C2A C3A 1.325(12) . ?
C3A C4A 1.423(11) . ?
C4A C5A 1.331(12) . ?
C5A C6A 1.441(12) . ?
Se1B N1B 1.794(7) . ?
Se1B Se2B 2.3121(12) . ?
Se2B N2B 1.792(7) . ?
N1B C1B 1.331(10) . ?
N2B C1B 1.316(10) . ?
N3B C6B 1.102(12) . ?
O1B C2B 1.356(9) . ?
O1B C5B 1.357(9) . ?
C1B C2B 1.462(11) . ?
C2B C3B 1.335(12) . ?
C3B C4B 1.400(12) . ?
C4B C5B 1.346(12) . ?
C5B C6B 1.424(12) . ?
Se1C N1C 1.804(6) . ?
Se1C Se2C 2.3101(11) . ?
Se2C N2C 1.760(7) . ?
N1C C1C 1.302(10) . ?
N2C C1C 1.360(10) . ?
N3C C6C 1.139(12) . ?
O1C C2C 1.359(9) . ?
O1C C5C 1.377(9) . ?
C1C C2C 1.459(11) . ?
C2C C3C 1.337(12) . ?
C3C C4C 1.425(11) . ?
C4C C5C 1.345(12) . ?
C5C C6C 1.373(13) . ?
Se1D N1D 1.790(7) . ?
Se1D Se2D 2.3158(11) . ?
Se2D N2D 1.763(7) . ?
N1D C1D 1.313(10) . ?
N2D C1D 1.352(10) . ?
N3D C6D 1.171(12) . ?
O1D C2D 1.358(9) . ?
O1D C5D 1.375(9) . ?
C1D C2D 1.464(11) . ?
C2D C3D 1.339(12) . ?
C3D C4D 1.421(11) . ?
C4D C5D 1.327(12) . ?
C5D C6D 1.375(12) . ?
Se1E N1E 1.780(7) . ?
Se1E Se2E 2.3154(11) . ?
Se2E N2E 1.761(6) . ?
N1E C1E 1.330(10) . ?
N2E C1E 1.337(10) . ?
N3E C6E 1.130(12) . ?
O1E C5E 1.358(9) . ?
O1E C2E 1.380(9) . ?
C1E C2E 1.451(11) . ?
C2E C3E 1.350(12) . ?
C3E C4E 1.402(12) . ?
C4E C5E 1.330(13) . ?
C5E C6E 1.437(12) . ?
Se1F N1F 1.797(7) . ?
Se1F Se2F 2.3114(12) . ?
Se2F N2F 1.767(7) . ?
N1F C1F 1.324(10) . ?
N2F C1F 1.327(10) . ?
N3F C6F 1.116(12) . ?
O1F C5F 1.345(10) . ?
O1F C2F 1.368(9) . ?
C1F C2F 1.451(11) . ?
C2F C3F 1.363(12) . ?
C3F C4F 1.417(12) . ?
C4F C5F 1.342(13) . ?
C5F C6F 1.444(12) . ?
Se1G N1G 1.771(7) . ?
Se1G Se2G 2.3157(11) . ?
Se2G N2G 1.777(6) . ?
N1G C1G 1.317(10) . ?
N2G C1G 1.312(10) . ?
N3G C6G 1.136(12) . ?
O1G C2G 1.368(9) . ?
O1G C5G 1.383(10) . ?
C1G C2G 1.463(11) . ?
C2G C3G 1.349(11) . ?
C3G C4G 1.415(11) . ?
C4G C5G 1.338(12) . ?
C5G C6G 1.400(11) . ?
Se1H N1H 1.783(6) . ?
Se1H Se2H 2.3105(12) . ?
Se2H N2H 1.788(6) . ?
N1H C1H 1.319(10) . ?
N2H C1H 1.320(10) . ?
N3H C6H 1.149(12) . ?
O1H C5H 1.372(9) . ?
O1H C2H 1.362(9) . ?
C1H C2H 1.454(11) . ?
C2H C3H 1.345(11) . ?
C3H C4H 1.423(12) . ?
C4H C5H 1.343(12) . ?
C5H C6H 1.385(12) . ?

loop_
_geom_torsion_atom_site_label_1
_geom_torsion_atom_site_label_2
_geom_torsion_atom_site_label_3
_geom_torsion_atom_site_label_4
_geom_torsion
_geom_torsion_site_symmetry_1
_geom_torsion_site_symmetry_2
_geom_torsion_site_symmetry_3
_geom_torsion_site_symmetry_4
_geom_torsion_publ_flag
N1A Se1A Se2A N2A 0.2(3) . . . . ?
Se2A Se1A N1A C1A -0.7(6) . . . . ?
Se1A Se2A N2A C1A 0.3(6) . . . . ?
Se1A N1A C1A N2A 1.2(11) . . . . ?
Se1A N1A C1A C2A -179.9(5) . . . . ?
Se2A N2A C1A N1A -1.0(11) . . . . ?
Se2A N2A C1A C2A -179.9(5) . . . . ?
C5A O1A C2A C3A -1.3(8) . . . . ?
C5A O1A C2A C1A 178.6(6) . . . . ?
N1A C1A C2A C3A 169.0(8) . . . . ?
N2A C1A C2A C3A -12.0(13) . . . . ?
N1A C1A C2A O1A -10.9(10) . . . . ?
N2A C1A C2A O1A 168.1(7) . . . . ?
O1A C2A C3A C4A 1.5(9) . . . . ?
C1A C2A C3A C4A -178.4(8) . . . . ?
C2A C3A C4A C5A -1.1(9) . . . . ?
C3A C4A C5A O1A 0.3(9) . . . . ?
C3A C4A C5A C6A 179.9(8) . . . . ?
C2A O1A C5A C4A 0.6(9) . . . . ?
C2A O1A C5A C6A -179.1(7) . . . . ?
C4A C5A C6A N3A 60(34) . . . . ?
O1A C5A C6A N3A -120(34) . . . . ?
N1B Se1B Se2B N2B 0.5(3) . . . . ?
Se2B Se1B N1B C1B 0.1(5) . . . . ?
Se1B Se2B N2B C1B -1.1(6) . . . . ?
Se2B N2B C1B N1B 1.6(11) . . . . ?
Se2B N2B C1B C2B 178.3(5) . . . . ?
Se1B N1B C1B N2B -1.1(11) . . . . ?
Se1B N1B C1B C2B -177.7(5) . . . . ?
C5B O1B C2B C3B 0.3(8) . . . . ?
C5B O1B C2B C1B -178.2(7) . . . . ?
N2B C1B C2B C3B -10.2(13) . . . . ?
N1B C1B C2B C3B 167.0(8) . . . . ?
N2B C1B C2B O1B 167.8(7) . . . . ?
N1B C1B C2B O1B -15.0(11) . . . . ?
O1B C2B C3B C4B 0.2(9) . . . . ?
C1B C2B C3B C4B 178.3(8) . . . . ?
C2B C3B C4B C5B -0.6(10) . . . . ?
C3B C4B C5B O1B 0.8(10) . . . . ?
C3B C4B C5B C6B 179.0(9) . . . . ?
C2B O1B C5B C4B -0.7(9) . . . . ?
C2B O1B C5B C6B -179.2(7) . . . . ?
C4B C5B C6B N3B 39(30) . . . . ?
O1B C5B C6B N3B -143(29) . . . . ?
N1C Se1C Se2C N2C 1.8(3) . . . . ?
Se2C Se1C N1C C1C -2.5(6) . . . . ?
Se1C Se2C N2C C1C -1.0(5) . . . . ?
Se1C N1C C1C N2C 2.7(11) . . . . ?
Se1C N1C C1C C2C -179.6(5) . . . . ?
Se2C N2C C1C N1C -0.9(11) . . . . ?
Se2C N2C C1C C2C -178.6(5) . . . . ?
C5C O1C C2C C3C 0.4(8) . . . . ?
C5C O1C C2C C1C 179.1(6) . . . . ?
N1C C1C C2C C3C 170.5(8) . . . . ?
N2C C1C C2C C3C -11.5(12) . . . . ?
N1C C1C C2C O1C -7.8(10) . . . . ?
N2C C1C C2C O1C 170.2(6) . . . . ?
O1C C2C C3C C4C -0.9(9) . . . . ?
C1C C2C C3C C4C -179.3(8) . . . . ?
C2C C3C C4C C5C 1.0(10) . . . . ?
C3C C4C C5C O1C -0.7(9) . . . . ?
C3C C4C C5C C6C -178.9(9) . . . . ?
C2C O1C C5C C4C 0.2(8) . . . . ?
C2C O1C C5C C6C 178.7(7) . . . . ?
C4C C5C C6C N3C -79(22) . . . . ?
O1C C5C C6C N3C 102(22) . . . . ?
N1D Se1D Se2D N2D 0.1(3) . . . . ?
Se2D Se1D N1D C1D 0.7(5) . . . . ?
Se1D Se2D N2D C1D -0.9(5) . . . . ?
Se1D N1D C1D N2D -1.8(10) . . . . ?
Se1D N1D C1D C2D 179.1(5) . . . . ?
Se2D N2D C1D N1D 1.9(10) . . . . ?
Se2D N2D C1D C2D -178.9(5) . . . . ?
C5D O1D C2D C3D 1.8(8) . . . . ?
C5D O1D C2D C1D 179.1(6) . . . . ?
N1D C1D C2D C3D 171.0(8) . . . . ?
N2D C1D C2D C3D -8.3(12) . . . . ?
N1D C1D C2D O1D -5.6(10) . . . . ?
N2D C1D C2D O1D 175.1(6) . . . . ?
O1D C2D C3D C4D -2.1(9) . . . . ?
C1D C2D C3D C4D -178.9(8) . . . . ?
C2D C3D C4D C5D 1.6(10) . . . . ?
C3D C4D C5D O1D -0.5(9) . . . . ?
C3D C4D C5D C6D -179.3(9) . . . . ?
C2D O1D C5D C4D -0.7(8) . . . . ?
C2D O1D C5D C6D 178.3(7) . . . . ?
C4D C5D C6D N3D 49(34) . . . . ?
O1D C5D C6D N3D -130(34) . . . . ?
N1E Se1E Se2E N2E -0.5(3) . . . . ?
Se2E Se1E N1E C1E 0.2(5) . . . . ?
Se1E Se2E N2E C1E 0.7(5) . . . . ?
Se1E N1E C1E N2E 0.3(11) . . . . ?
Se1E N1E C1E C2E -179.9(5) . . . . ?
Se2E N2E C1E N1E -0.8(11) . . . . ?
Se2E N2E C1E C2E 179.4(5) . . . . ?
C5E O1E C2E C3E 0.2(8) . . . . ?
C5E O1E C2E C1E 179.5(7) . . . . ?
N1E C1E C2E C3E 171.3(8) . . . . ?
N2E C1E C2E C3E -8.8(13) . . . . ?
N1E C1E C2E O1E -7.8(10) . . . . ?
N2E C1E C2E O1E 172.1(6) . . . . ?
O1E C2E C3E C4E 0.0(9) . . . . ?
C1E C2E C3E C4E -179.2(8) . . . . ?
C2E C3E C4E C5E -0.2(10) . . . . ?
C3E C4E C5E O1E 0.3(10) . . . . ?
C3E C4E C5E C6E -179.6(9) . . . . ?
C2E O1E C5E C4E -0.3(9) . . . . ?
C2E O1E C5E C6E 179.7(7) . . . . ?
C4E C5E C6E N3E -22(26) . . . . ?
O1E C5E C6E N3E 158(25) . . . . ?
N1F Se1F Se2F N2F 1.0(3) . . . . ?
Se2F Se1F N1F C1F -1.0(6) . . . . ?
Se1F Se2F N2F C1F -1.0(5) . . . . ?
Se1F N1F C1F N2F 0.5(11) . . . . ?
Se1F N1F C1F C2F 179.8(5) . . . . ?
Se2F N2F C1F N1F 0.5(11) . . . . ?
Se2F N2F C1F C2F -178.8(5) . . . . ?
C5F O1F C2F C3F 0.7(8) . . . . ?
C5F O1F C2F C1F -179.6(7) . . . . ?
N1F C1F C2F O1F -11.2(10) . . . . ?
N2F C1F C2F O1F 168.2(6) . . . . ?
N1F C1F C2F C3F 168.6(8) . . . . ?
N2F C1F C2F C3F -12.0(12) . . . . ?
O1F C2F C3F C4F -1.0(9) . . . . ?
C1F C2F C3F C4F 179.3(8) . . . . ?
C2F C3F C4F C5F 1.0(10) . . . . ?
C3F C4F C5F O1F -0.6(10) . . . . ?
C3F C4F C5F C6F -178.8(9) . . . . ?
C2F O1F C5F C4F 0.0(9) . . . . ?
C2F O1F C5F C6F 178.5(7) . . . . ?
C4F C5F C6F N3F -129(100) . . . . ?
O1F C5F C6F N3F 53(100) . . . . ?
N1G Se1G Se2G N2G 0.0(3) . . . . ?
Se2G Se1G N1G C1G 0.6(5) . . . . ?
Se1G Se2G N2G C1G -0.5(5) . . . . ?
Se2G N2G C1G N1G 1.2(11) . . . . ?
Se2G N2G C1G C2G 179.4(5) . . . . ?
Se1G N1G C1G N2G -1.3(11) . . . . ?
Se1G N1G C1G C2G -179.4(5) . . . . ?
C5G O1G C2G C3G -0.6(8) . . . . ?
C5G O1G C2G C1G 179.6(6) . . . . ?
N2G C1G C2G C3G -12.5(12) . . . . ?
N1G C1G C2G C3G 165.9(8) . . . . ?
N2G C1G C2G O1G 167.2(6) . . . . ?
N1G C1G C2G O1G -14.4(10) . . . . ?
O1G C2G C3G C4G 1.3(9) . . . . ?
C1G C2G C3G C4G -179.0(8) . . . . ?
C2G C3G C4G C5G -1.4(10) . . . . ?
C3G C4G C5G O1G 1.1(9) . . . . ?
C3G C4G C5G C6G -179.1(9) . . . . ?
C2G O1G C5G C4G -0.4(9) . . . . ?
C2G O1G C5G C6G 179.8(7) . . . . ?
C4G C5G C6G N3G 31(56) . . . . ?
O1G C5G C6G N3G -149(56) . . . . ?
N1H Se1H Se2H N2H 0.4(3) . . . . ?
Se2H Se1H N1H C1H -0.5(6) . . . . ?
Se1H Se2H N2H C1H -0.3(5) . . . . ?
Se2H N2H C1H N1H 0.0(11) . . . . ?
Se2H N2H C1H C2H 178.3(5) . . . . ?
Se1H N1H C1H N2H 0.4(11) . . . . ?
Se1H N1H C1H C2H -177.8(5) . . . . ?
C5H O1H C2H C3H -0.5(8) . . . . ?
C5H O1H C2H C1H -178.9(6) . . . . ?
N2H C1H C2H C3H -12.3(13) . . . . ?
N1H C1H C2H C3H 166.2(8) . . . . ?
N2H C1H C2H O1H 165.8(7) . . . . ?
N1H C1H C2H O1H -15.7(10) . . . . ?
O1H C2H C3H C4H 1.2(9) . . . . ?
C1H C2H C3H C4H 179.3(8) . . . . ?
C2H C3H C4H C5H -1.5(10) . . . . ?
C3H C4H C5H O1H 1.3(10) . . . . ?
C3H C4H C5H C6H -177.5(9) . . . . ?
C2H O1H C5H C4H -0.5(9) . . . . ?
C2H O1H C5H C6H 178.4(7) . . . . ?
C4H C5H C6H N3H -139(40) . . . . ?
O1H C5H C6H N3H 42(40) . . . . ?
